data_2008093
loop_
_publ_author_name
'Hanne Skov Bengaard'
'Sine Larsen'
'Henning Osholm S\/orensen'
'Kathryn J. Robinson'
'John D. Wallis'

_publ_section_title
;
 Interaction between an oxygen and an alkynyl-carbon atom in
 1-(2-nitrophenyl)-4-phenylbutadiyne
;
_journal_issue 1
_journal_name_full 'Acta Crystallographica Section C'
_journal_page_first 106
_journal_page_last 108
_journal_paper_doi 10.1107/S0108270198010853
_journal_volume 55
_journal_year 1999
_chemical_formula_moiety 'C16 H9 N O2'
_chemical_formula_structural (C6H5)CCCC(C6H4NO2)
_chemical_formula_sum 'C16 H9 N O2'
_chemical_formula_weight 247.24
_chemical_melting_point 433
_chemical_name_systematic
;
 1-(2-nitrophenyl)-4-phenylbutadiyne
;
_space_group_IT_number 61
_symmetry_cell_setting orthorhombic
_symmetry_space_group_name_Hall '-P 2ac 2ab'
_symmetry_space_group_name_H-M 'P b c a'
_cell_angle_alpha 90.00
_cell_angle_beta 90.00
_cell_angle_gamma 90.00
_cell_formula_units_Z 8
_cell_length_a 7.532(5)
_cell_length_b 13.278(2)
_cell_length_c 23.7103(10)
_cell_measurement_reflns_used 20
_cell_measurement_temperature 122.0(5)
_cell_measurement_theta_max 43.190
_cell_measurement_theta_min 35.469
_cell_volume 2371.3(16)
_computing_cell_refinement 'CAD-4 Express'
_computing_data_collection 'CAD-4 Express (Enraf-Nonius, 1994)'
_computing_data_reduction 'DREADD (Blessing, 1987)'
_computing_molecular_graphics 'ORTEPIII (Johnson and Burnett, 1996)'
_computing_structure_refinement 'SHELXL-93 (Sheldrick, 1993)'
_computing_structure_solution 'SHELXS-86 (Sheldrick, 1990)'
_diffrn_ambient_temperature 122(2)
_diffrn_measurement_device 'Enraf-Nonius CAD4'
_diffrn_measurement_method \w--2\q
_diffrn_radiation_monochromator graphite
_diffrn_radiation_source 'fine-focus sealed tube'
_diffrn_radiation_type CuK\a
_diffrn_radiation_wavelength 1.54180
_diffrn_reflns_av_R_equivalents 0.0190
_diffrn_reflns_av_sigmaI/netI 0.0187
_diffrn_reflns_limit_h_max 9
_diffrn_reflns_limit_h_min 0
_diffrn_reflns_limit_k_max 16
_diffrn_reflns_limit_k_min 0
_diffrn_reflns_limit_l_max 28
_diffrn_reflns_limit_l_min 0
_diffrn_reflns_number 6580
_diffrn_reflns_theta_max 74.89
_diffrn_reflns_theta_min 3.73
_diffrn_standards_decay_% 4.0
_diffrn_standards_interval_time 166.7
_diffrn_standards_number 5
_exptl_absorpt_coefficient_mu 0.751
_exptl_absorpt_correction_type none
_exptl_crystal_colour orange
_exptl_crystal_density_diffrn '1.385 (measured at 122 K)'
_exptl_crystal_density_meas 1.305
_exptl_crystal_density_meas_temp 295
_exptl_crystal_density_method 'flotation in aqueous KI'
_exptl_crystal_description Block
_exptl_crystal_F_000 1024
_exptl_crystal_size_max 0.38
_exptl_crystal_size_mid 0.38
_exptl_crystal_size_min 0.17
_refine_diff_density_max 0.246
_refine_diff_density_min -0.236
_refine_ls_extinction_coef 0.0041(3)
_refine_ls_extinction_method SHELXL
_refine_ls_goodness_of_fit_all 3.456
_refine_ls_goodness_of_fit_obs 3.572
_refine_ls_hydrogen_treatment
; H atoms were refined freely with individual
isotropic displacement parameters
;
_refine_ls_matrix_type full
_refine_ls_number_parameters 209
_refine_ls_number_reflns 2404
_refine_ls_number_restraints 0
_refine_ls_restrained_S_all 3.456
_refine_ls_restrained_S_obs 3.572
_refine_ls_R_factor_all 0.0385
_refine_ls_R_factor_obs 0.0364
_refine_ls_shift/esd_max 0.017
_refine_ls_shift/esd_mean 0.002
_refine_ls_structure_factor_coef Fsqd
_refine_ls_weighting_details 'w = 1/[\s^2^(Fo^2^)]'
_refine_ls_weighting_scheme calc
_refine_ls_wR_factor_all 0.0888
_refine_ls_wR_factor_obs 0.0885
_reflns_number_observed 2249
_reflns_number_total 2404
_reflns_observed_criterion >2sigma(I)
_cod_data_source_file ln1068.cif
_cod_data_source_block fh374
_cod_depositor_comments
;
The following automatic conversions were performed:

Tag '_exptl_crystal_density_meas' value '1.305 (measured at 295 K)'
was modified to '1.305'. New tag '_exptl_crystal_density_meas_temp'
was created. The value of new tag set to - '295'.

Automatic conversion script
Id: cif_fix_values 3130 2015-03-20 13:55:49Z robertas 

The following automatic conversions were performed:

'_refine_ls_weighting_scheme' value 'calc w = 1/[\s^2^(Fo^2^)]' was
changed to 'calc'. New tag '_refine_ls_weighting_details' was
created. The value of the new tag was set to 'w = 1/[\s^2^(Fo^2^)]'.

Automatic conversion script
Id: cif_fix_values 3143 2015-03-26 13:38:13Z robertas 
;
_cod_database_code 2008093

loop_
_symmetry_equiv_pos_as_xyz
'x, y, z'
'-x+1/2, -y, z+1/2'
'-x, y+1/2, -z+1/2'
'x+1/2, -y+1/2, -z'
'-x, -y, -z'
'x-1/2, y, -z-1/2'
'x, -y-1/2, z-1/2'
'-x-1/2, y-1/2, z'

loop_
_atom_site_aniso_label
_atom_site_aniso_U_11
_atom_site_aniso_U_22
_atom_site_aniso_U_33
_atom_site_aniso_U_12
_atom_site_aniso_U_13
_atom_site_aniso_U_23
O1 0.0515(7) 0.0209(5) 0.0315(5) 0.0066(5) 0.0115(5) 0.0073(4)
O2 0.0493(7) 0.0322(5) 0.0291(5) 0.0054(5) 0.0179(5) 0.0001(4)
N 0.0244(5) 0.0215(5) 0.0228(6) -0.0005(4) 0.0023(4) 0.0003(4)
C1 0.0215(6) 0.0231(6) 0.0190(6) -0.0009(5) -0.0004(5) -0.0005(5)
C2 0.0221(6) 0.0231(6) 0.0204(6) -0.0005(5) 0.0001(5) -0.0005(5)
C3 0.0228(6) 0.0235(6) 0.0200(6) -0.0010(5) 0.0004(5) -0.0008(5)
C4 0.0219(6) 0.0230(6) 0.0217(6) -0.0011(5) -0.0005(5) -0.0009(5)
C11 0.0194(6) 0.0169(6) 0.0203(6) -0.0011(5) -0.0030(5) -0.0010(5)
C12 0.0196(6) 0.0196(6) 0.0182(6) -0.0029(5) -0.0032(5) 0.0009(5)
C13 0.0247(6) 0.0237(7) 0.0216(6) -0.0009(5) -0.0013(5) -0.0029(5)
C14 0.0294(7) 0.0197(6) 0.0295(7) 0.0000(5) -0.0065(6) -0.0032(5)
C15 0.0291(7) 0.0197(6) 0.0260(7) -0.0062(5) -0.0062(5) 0.0055(5)
C16 0.0219(6) 0.0249(7) 0.0209(6) -0.0046(5) -0.0014(5) 0.0026(5)
C21 0.0200(6) 0.0213(6) 0.0207(6) -0.0025(5) -0.0021(5) 0.0021(5)
C22 0.0260(6) 0.0231(6) 0.0258(6) 0.0007(5) -0.0015(6) -0.0014(5)
C23 0.0295(7) 0.0196(6) 0.0327(7) -0.0006(6) -0.0052(6) 0.0027(5)
C24 0.0263(7) 0.0265(7) 0.0283(7) -0.0058(6) -0.0039(5) 0.0096(6)
C25 0.0249(7) 0.0305(7) 0.0230(7) -0.0014(6) 0.0028(5) 0.0041(5)
C26 0.0228(6) 0.0206(6) 0.0251(7) 0.0005(5) 0.0001(5) 0.0014(5)

loop_
_atom_site_label
_atom_site_fract_x
_atom_site_fract_y
_atom_site_fract_z
_atom_site_U_iso_or_equiv
_atom_site_thermal_displace_type
_atom_site_calc_flag
_atom_site_refinement_flags
_atom_site_occupancy
_atom_site_disorder_group
_atom_site_type_symbol
O1 0.1311(2) 0.01525(7) 0.32021(4) 0.0347(3) Uani d . 1 . O
O2 0.2143(2) 0.07953(8) 0.24093(4) 0.0369(3) Uani d . 1 . O
N 0.14290(15) 0.08618(8) 0.28768(5) 0.0229(2) Uani d . 1 . N
C1 -0.0859(2) 0.11124(10) 0.38890(5) 0.0212(3) Uani d . 1 . C
C2 -0.1383(2) 0.05055(10) 0.42271(5) 0.0219(3) Uani d . 1 . C
C3 -0.1971(2) -0.01961(10) 0.46083(5) 0.0221(3) Uani d . 1 . C
C4 -0.2476(2) -0.08086(9) 0.49459(5) 0.0222(3) Uani d . 1 . C
C11 0.0692(2) 0.18398(9) 0.30442(5) 0.0188(3) Uani d . 1 . C
C12 -0.0365(2) 0.19249(9) 0.35274(5) 0.0191(3) Uani d . 1 . C
C13 -0.1018(2) 0.28933(10) 0.36545(5) 0.0233(3) Uani d . 1 . C
C14 -0.0632(2) 0.37115(10) 0.33167(6) 0.0262(3) Uani d . 1 . C
C15 0.0436(2) 0.35999(10) 0.28436(6) 0.0249(3) Uani d . 1 . C
C16 0.1098(2) 0.26606(10) 0.27052(6) 0.0226(3) Uani d . 1 . C
C21 -0.3068(2) -0.15196(9) 0.53581(5) 0.0207(3) Uani d . 1 . C
C22 -0.2646(2) -0.25486(10) 0.53059(6) 0.0250(3) Uani d . 1 . C
C23 -0.3230(2) -0.32206(10) 0.57131(6) 0.0273(3) Uani d . 1 . C
C24 -0.4208(2) -0.28904(10) 0.61699(6) 0.0270(3) Uani d . 1 . C
C25 -0.4628(2) -0.18703(11) 0.62241(6) 0.0261(3) Uani d . 1 . C
C26 -0.4063(2) -0.11905(10) 0.58189(6) 0.0229(3) Uani d . 1 . C
H13 -0.179(2) 0.2986(11) 0.3976(6) 0.025(4) Uiso d . 1 . H
H14 -0.109(2) 0.4407(12) 0.3420(6) 0.035(4) Uiso d . 1 . H
H15 0.068(2) 0.4183(12) 0.2603(6) 0.038(5) Uiso d . 1 . H
H16 0.184(2) 0.2568(11) 0.2380(6) 0.021(4) Uiso d . 1 . H
H22 -0.187(2) -0.2762(11) 0.4987(6) 0.028(4) Uiso d . 1 . H
H23 -0.295(2) -0.3935(12) 0.5666(6) 0.036(4) Uiso d . 1 . H
H24 -0.460(2) -0.3356(13) 0.6462(6) 0.038(5) Uiso d . 1 . H
H25 -0.538(2) -0.1639(11) 0.6548(6) 0.030(4) Uiso d . 1 . H
H26 -0.433(2) -0.0481(11) 0.5838(6) 0.026(4) Uiso d . 1 . H

loop_
_atom_type_symbol
_atom_type_description
_atom_type_scat_dispersion_real
_atom_type_scat_dispersion_imag
_atom_type_scat_source
C C 0.0181 0.0091 'International Tables Vol C Tables 4.2.6.8 and 6.1.1.4'
H H 0.0000 0.0000 'International Tables Vol C Tables  4.2.6.8 and 6.1.1.4'
N N 0.0311 0.0180 'International Tables Vol C Tables 4.2.6.8 and 6.1.1.4'
O O 0.0492 0.0322 'International Tables Vol C Tables 4.2.6.8 and 6.1.1.4'

loop_
_geom_angle_atom_site_label_1
_geom_angle_atom_site_label_2
_geom_angle_atom_site_label_3
_geom_angle
_geom_angle_publ_flag
O1 N O2 122.93(11) yes
O1 N C11 118.98(10) yes
O2 N C11 118.09(11) yes
C2 C1 C12 172.72(13) yes
C1 C2 C3 179.27(14) yes
C4 C3 C2 179.43(13) yes
C3 C4 C21 178.60(13) yes
C16 C11 C12 122.39(12) yes
C16 C11 N 117.06(11) yes
C12 C11 N 120.54(11) yes
C11 C12 C13 116.57(11) yes
C11 C12 C1 125.38(12) yes
C13 C12 C1 118.03(11) yes
C14 C13 C12 121.35(12) yes
C14 C13 H13 119.0(9) ?
C12 C13 H13 119.6(9) ?
C13 C14 C15 120.45(12) yes
C13 C14 H14 120.2(9) ?
C15 C14 H14 119.3(9) ?
C16 C15 C14 119.79(12) yes
C16 C15 H15 120.5(10) ?
C14 C15 H15 119.7(10) ?
C15 C16 C11 119.43(12) yes
C15 C16 H16 121.1(9) ?
C11 C16 H16 119.5(9) ?
C26 C21 C22 119.60(12) ?
C26 C21 C4 119.74(11) ?
C22 C21 C4 120.67(12) ?
C23 C22 C21 119.44(13) ?
C23 C22 H22 122.1(9) ?
C21 C22 H22 118.4(9) ?
C24 C23 C22 120.74(13) ?
C24 C23 H23 120.7(9) ?
C22 C23 H23 118.5(9) ?
C23 C24 C25 120.05(13) ?
C23 C24 H24 121.0(10) ?
C25 C24 H24 118.9(10) ?
C26 C25 C24 119.90(13) ?
C26 C25 H25 120.4(9) ?
C24 C25 H25 119.7(9) ?
C25 C26 C21 120.28(12) ?
C25 C26 H26 122.6(9) ?
C21 C26 H26 117.1(9) ?

loop_
_geom_bond_atom_site_label_1
_geom_bond_atom_site_label_2
_geom_bond_site_symmetry_2
_geom_bond_distance
_geom_bond_publ_flag
O1 N . 1.2207(14) yes
O2 N . 1.2352(14) yes
N C11 . 1.467(2) yes
C1 C2 . 1.203(2) yes
C1 C12 . 1.428(2) yes
C2 C3 . 1.371(2) yes
C3 C4 . 1.203(2) yes
C4 C21 . 1.430(2) yes
C11 C16 . 1.388(2) yes
C11 C12 . 1.399(2) yes
C12 C13 . 1.409(2) yes
C13 C14 . 1.381(2) yes
C13 H13 . 0.964(14) ?
C14 C15 . 1.388(2) yes
C14 H14 . 1.02(2) ?
C15 C16 . 1.383(2) yes
C15 H15 . 0.98(2) ?
C16 H16 . 0.960(14) ?
C21 C26 . 1.395(2) ?
C21 C22 . 1.408(2) ?
C22 C23 . 1.387(2) ?
C22 H22 . 1.00(2) ?
C23 C24 . 1.381(2) ?
C23 H23 . 0.98(2) ?
C24 C25 . 1.397(2) ?
C24 H24 . 0.97(2) ?
C25 C26 . 1.385(2) ?
C25 H25 . 1.00(2) ?
C26 H26 . 0.964(15) ?

loop_
_cod_related_entry_id
_cod_related_entry_database
_cod_related_entry_code
1 ChemSpider 9966178
